data_2205929
loop_
_publ_author_name
'Xiangping, Li'
'Haiyong, Chen'
'Xiaomin, Wang'
'Changxin Zhou'
'Yu Zhao'

_publ_section_title
;
 3-[2-(3-Chlorophenyl)ethyl]pyridine-2-carbonitrile
;
_journal_issue 6
_journal_name_full 'Acta Crystallographica Section E'
_journal_page_first o1810
_journal_page_last o1811
_journal_paper_doi 10.1107/S1600536805013681
_journal_volume 61
_journal_year 2005
_chemical_formula_iupac 'C14 H11 Cl N2'
_chemical_formula_moiety 'C14 H11 Cl N2'
_chemical_formula_sum 'C14 H11 Cl N2'
_chemical_formula_weight 242.70
_chemical_name_systematic
;
3-[2-(3-Chlorophenyl)ethyl]pyridine-2-carbonitrile
;
_space_group_IT_number 14
_symmetry_cell_setting monoclinic
_symmetry_space_group_name_Hall '-P 2yn'
_symmetry_space_group_name_H-M 'P 1 21/n 1'
_atom_sites_solution_hydrogens geom
_atom_sites_solution_primary direct
_atom_sites_solution_secondary difmap
_cell_angle_alpha 90.00
_cell_angle_beta 102.867(2)
_cell_angle_gamma 90.00
_cell_formula_units_Z 4
_cell_length_a 7.5645(8)
_cell_length_b 12.2332(12)
_cell_length_c 13.5558(14)
_cell_measurement_reflns_used 2106
_cell_measurement_temperature 293(2)
_cell_measurement_theta_max 52.747
_cell_measurement_theta_min 5.695
_cell_volume 1222.9(2)
_computing_cell_refinement SMART
_computing_data_collection 'SMART (Bruker, 1997)'
_computing_data_reduction 'SAINT (Bruker, 1997)'
_computing_molecular_graphics 'SHELXTL (Sheldrick, 2000) and DIAMOND (Brandenburg, 1999)'
_computing_publication_material SHELXTL
_computing_structure_refinement 'SHELXL97 (Sheldrick, 1997)'
_computing_structure_solution 'SHELXS97 (Sheldrick, 1997)'
_diffrn_ambient_temperature 293(2)
_diffrn_detector_area_resol_mean 10
_diffrn_measured_fraction_theta_full 0.999
_diffrn_measured_fraction_theta_max 0.999
_diffrn_measurement_device_type 'Brruker SMART 1K CCD area-detector'
_diffrn_measurement_method '\f and \w scans to fill Ewald sphere'
_diffrn_radiation_monochromator graphite
_diffrn_radiation_source 'fine-focus sealed tube'
_diffrn_radiation_type 'Mo K\a'
_diffrn_radiation_wavelength 0.71073
_diffrn_reflns_av_R_equivalents 0.0487
_diffrn_reflns_av_sigmaI/netI 0.0437
_diffrn_reflns_limit_h_max 9
_diffrn_reflns_limit_h_min -9
_diffrn_reflns_limit_k_max 15
_diffrn_reflns_limit_k_min -10
_diffrn_reflns_limit_l_max 17
_diffrn_reflns_limit_l_min -17
_diffrn_reflns_number 7051
_diffrn_reflns_theta_full 27.00
_diffrn_reflns_theta_max 27.00
_diffrn_reflns_theta_min 2.27
_diffrn_standards_number 0
_exptl_absorpt_coefficient_mu 0.289
_exptl_absorpt_correction_T_max 0.939
_exptl_absorpt_correction_T_min 0.598
_exptl_absorpt_correction_type multi-scan
_exptl_absorpt_process_details '(SADABS; Sheldrick, 2002)'
_exptl_crystal_colour colorless
_exptl_crystal_density_diffrn 1.318
_exptl_crystal_density_method 'not measured'
_exptl_crystal_description prism
_exptl_crystal_F_000 504
_exptl_crystal_size_max 0.509
_exptl_crystal_size_mid 0.391
_exptl_crystal_size_min 0.219
_refine_diff_density_max 0.350
_refine_diff_density_min -0.336
_refine_ls_extinction_method none
_refine_ls_goodness_of_fit_ref 1.011
_refine_ls_hydrogen_treatment refall
_refine_ls_matrix_type full
_refine_ls_number_parameters 198
_refine_ls_number_reflns 2668
_refine_ls_number_restraints 0
_refine_ls_restrained_S_all 1.011
_refine_ls_R_factor_all 0.0659
_refine_ls_R_factor_gt 0.0483
_refine_ls_shift/su_max 0.001
_refine_ls_shift/su_mean 0.000
_refine_ls_structure_factor_coef Fsqd
_refine_ls_weighting_details 'w = 1/[\s^2^(Fo^2^)+(0.0674P)^2^] where P = (Fo^2^+2Fc^2^)/3'
_refine_ls_weighting_scheme calc
_refine_ls_wR_factor_gt 0.1186
_refine_ls_wR_factor_ref 0.1273
_reflns_number_gt 1924
_reflns_number_total 2668
_reflns_threshold_expression I>2\s(I)
_cod_data_source_file er6014.cif
_cod_data_source_block I
_cod_original_sg_symbol_Hall 'P -2yn'
_cod_original_sg_symbol_H-M 'P 21/n'
_cod_database_code 2205929
_cod_database_fobs_code 2205929

loop_
_symmetry_equiv_pos_as_xyz
'x, y, z'
'-x+1/2, y+1/2, -z+1/2'
'-x, -y, -z'
'x-1/2, -y-1/2, z-1/2'

loop_
_atom_site_label
_atom_site_fract_x
_atom_site_fract_y
_atom_site_fract_z
_atom_site_U_iso_or_equiv
_atom_site_adp_type
_atom_site_calc_flag
_atom_site_occupancy
_atom_site_type_symbol
Cl 1.04722(7) 0.62645(5) 0.83201(4) 0.0655(2) Uani d 1 Cl
N1 -0.1352(2) 0.90726(14) 0.53814(12) 0.0504(4) Uani d 1 N
N2 0.0153(3) 0.71100(17) 0.40003(14) 0.0718(6) Uani d 1 N
C1 -0.1391(3) 0.97120(17) 0.61681(18) 0.0557(5) Uani d 1 C
C2 -0.0138(3) 0.96808(17) 0.70605(19) 0.0576(6) Uani d 1 C
C3 0.1268(3) 0.89547(17) 0.71739(16) 0.0499(5) Uani d 1 C
C4 0.1399(2) 0.82676(14) 0.63801(13) 0.0377(4) Uani d 1 C
C5 0.0044(2) 0.83719(14) 0.55141(13) 0.0392(4) Uani d 1 C
C6 0.0074(3) 0.76763(17) 0.46554(14) 0.0485(5) Uani d 1 C
C7 0.2935(2) 0.74683(15) 0.64606(15) 0.0417(4) Uani d 1 C
C8 0.4575(3) 0.79654(18) 0.6144(2) 0.0545(5) Uani d 1 C
C9 0.6095(2) 0.71521(15) 0.62397(14) 0.0450(5) Uani d 1 C
C10 0.6149(3) 0.64171(18) 0.54665(18) 0.0559(5) Uani d 1 C
C11 0.7517(3) 0.56415(19) 0.55825(19) 0.0641(6) Uani d 1 C
C12 0.8838(3) 0.55908(18) 0.64501(18) 0.0570(6) Uani d 1 C
C13 0.8790(2) 0.63229(15) 0.72087(16) 0.0465(5) Uani d 1 C
C14 0.7429(2) 0.70954(15) 0.71113(15) 0.0442(4) Uani d 1 C
H1 -0.235(3) 1.0181(17) 0.6090(15) 0.058(6) Uiso d 1 H
H2 -0.021(3) 1.0144(19) 0.7614(16) 0.068(6) Uiso d 1 H
H3 0.205(3) 0.8886(15) 0.7772(16) 0.051(6) Uiso d 1 H
H6 0.325(3) 0.7213(17) 0.7154(16) 0.065(6) Uiso d 1 H
H7 0.246(3) 0.6795(17) 0.6015(14) 0.050(5) Uiso d 1 H
H8 0.495(3) 0.8646(19) 0.6547(17) 0.068(7) Uiso d 1 H
H9 0.422(3) 0.821(2) 0.5466(18) 0.077(7) Uiso d 1 H
H10 0.534(3) 0.6416(15) 0.4868(15) 0.049(6) Uiso d 1 H
H11 0.750(3) 0.515(2) 0.5047(18) 0.083(8) Uiso d 1 H
H12 0.977(3) 0.5089(18) 0.6524(15) 0.066(6) Uiso d 1 H
H14 0.745(3) 0.7602(16) 0.7646(13) 0.045(5) Uiso d 1 H

loop_
_atom_site_aniso_label
_atom_site_aniso_U_11
_atom_site_aniso_U_22
_atom_site_aniso_U_33
_atom_site_aniso_U_12
_atom_site_aniso_U_13
_atom_site_aniso_U_23
Cl 0.0432(3) 0.0772(4) 0.0730(4) -0.0040(2) 0.0066(3) 0.0147(3)
N1 0.0390(9) 0.0495(10) 0.0632(10) 0.0076(7) 0.0128(8) 0.0094(8)
N2 0.0815(15) 0.0797(14) 0.0536(11) 0.0064(11) 0.0137(10) -0.0098(10)
C1 0.0447(12) 0.0424(12) 0.0858(16) 0.0097(9) 0.0265(11) 0.0039(11)
C2 0.0551(13) 0.0460(12) 0.0770(15) -0.0028(9) 0.0259(11) -0.0178(11)
C3 0.0434(11) 0.0525(12) 0.0531(12) -0.0048(9) 0.0090(9) -0.0101(9)
C4 0.0315(8) 0.0343(9) 0.0489(10) -0.0026(7) 0.0124(7) 0.0013(7)
C5 0.0344(9) 0.0378(10) 0.0472(10) -0.0008(7) 0.0128(8) 0.0037(8)
C6 0.0454(11) 0.0547(12) 0.0438(10) 0.0040(9) 0.0067(8) 0.0039(9)
C7 0.0337(9) 0.0408(11) 0.0509(11) 0.0033(8) 0.0100(8) 0.0050(9)
C8 0.0394(11) 0.0449(12) 0.0832(16) 0.0061(8) 0.0222(10) 0.0151(11)
C9 0.0342(9) 0.0380(10) 0.0676(12) -0.0009(7) 0.0213(9) 0.0080(9)
C10 0.0435(12) 0.0602(14) 0.0627(14) -0.0023(9) 0.0090(10) -0.0015(10)
C11 0.0617(15) 0.0548(14) 0.0798(16) -0.0011(11) 0.0243(13) -0.0183(12)
C12 0.0431(11) 0.0457(12) 0.0857(16) 0.0070(9) 0.0220(11) 0.0007(11)
C13 0.0334(9) 0.0447(11) 0.0637(12) -0.0045(8) 0.0162(9) 0.0065(9)
C14 0.0384(10) 0.0398(11) 0.0593(11) -0.0045(8) 0.0215(9) 0.0009(9)

loop_
_atom_type_symbol
_atom_type_description
_atom_type_scat_dispersion_real
_atom_type_scat_dispersion_imag
_atom_type_scat_source
C C 0.0033 0.0016 'International Tables Vol C Tables 4.2.6.8 and 6.1.1.4'
H H 0.0000 0.0000 'International Tables Vol C Tables 4.2.6.8 and 6.1.1.4'
N N 0.0061 0.0033 'International Tables Vol C Tables 4.2.6.8 and 6.1.1.4'
Cl Cl 0.1484 0.1585 'International Tables Vol C Tables 4.2.6.8 and 6.1.1.4'

loop_
_geom_angle_atom_site_label_1
_geom_angle_atom_site_label_2
_geom_angle_atom_site_label_3
_geom_angle
C1 N1 C5 115.24(17)
N1 C1 C2 124.17(19)
N1 C1 H1 115.9(13)
C2 C1 H1 119.9(13)
C1 C2 C3 119.2(2)
C1 C2 H2 122.1(14)
C3 C2 H2 118.6(14)
C2 C3 C4 119.7(2)
C2 C3 H3 120.1(13)
C4 C3 H3 120.0(13)
C5 C4 C3 115.82(17)
C5 C4 C7 122.46(16)
C3 C4 C7 121.72(17)
N1 C5 C4 125.88(17)
N1 C5 C6 114.91(16)
C4 C5 C6 119.21(15)
N2 C6 C5 177.5(2)
C4 C7 C8 112.56(15)
C4 C7 H6 107.4(13)
C8 C7 H6 111.2(13)
C4 C7 H7 108.3(11)
C8 C7 H7 110.5(10)
H6 C7 H7 106.7(16)
C9 C8 C7 111.46(16)
C9 C8 H8 112.7(14)
C7 C8 H8 109.1(14)
C9 C8 H9 109.8(15)
C7 C8 H9 108.9(16)
H8 C8 H9 104.6(19)
C14 C9 C10 118.50(18)
C14 C9 C8 120.54(19)
C10 C9 C8 120.9(2)
C11 C10 C9 120.3(2)
C11 C10 H10 116.1(12)
C9 C10 H10 123.7(12)
C12 C11 C10 120.9(2)
C12 C11 H11 121.4(16)
C10 C11 H11 117.7(16)
C11 C12 C13 118.7(2)
C11 C12 H12 121.2(13)
C13 C12 H12 120.1(14)
C12 C13 C14 121.2(2)
C12 C13 Cl 119.06(15)
C14 C13 Cl 119.70(16)
C9 C14 C13 120.37(19)
C9 C14 H14 120.6(11)
C13 C14 H14 119.0(11)

loop_
_geom_bond_atom_site_label_1
_geom_bond_atom_site_label_2
_geom_bond_distance
Cl C13 1.743(2)
N1 C1 1.328(3)
N1 C5 1.341(2)
N2 C6 1.138(2)
C1 C2 1.361(3)
C1 H1 0.91(2)
C2 C3 1.368(3)
C2 H2 0.95(2)
C3 C4 1.386(3)
C3 H3 0.89(2)
C4 C5 1.382(2)
C4 C7 1.504(2)
C5 C6 1.446(3)
C7 C8 1.526(3)
C7 H6 0.97(2)
C7 H7 1.04(2)
C8 C9 1.504(3)
C8 H8 1.00(2)
C8 H9 0.95(2)
C9 C14 1.374(3)
C9 C10 1.388(3)
C10 C11 1.387(3)
C10 H10 0.90(2)
C11 C12 1.365(3)
C11 H11 0.94(3)
C12 C13 1.370(3)
C12 H12 0.92(2)
C13 C14 1.382(3)
C14 H14 0.950(19)

loop_
_geom_torsion_atom_site_label_1
_geom_torsion_atom_site_label_2
_geom_torsion_atom_site_label_3
_geom_torsion_atom_site_label_4
_geom_torsion
_geom_torsion_publ_flag
C5 N1 C1 C2 -0.4(3) ?
N1 C1 C2 C3 0.2(3) ?
C1 C2 C3 C4 0.3(3) ?
C2 C3 C4 C5 -0.5(3) ?
C2 C3 C4 C7 178.98(18) ?
C1 N1 C5 C4 0.1(3) ?
C1 N1 C5 C6 179.82(16) ?
C3 C4 C5 N1 0.3(3) ?
C7 C4 C5 N1 -179.15(17) ?
C3 C4 C5 C6 -179.37(16) ?
C7 C4 C5 C6 1.1(2) ?
N1 C5 C6 N2 -18E1(10) ?
C4 C5 C6 N2 3(5) ?
C5 C4 C7 C8 91.0(2) yes
C3 C4 C7 C8 -88.4(2) ?
C4 C7 C8 C9 179.56(18) ?
C7 C8 C9 C14 -92.8(2) ?
C7 C8 C9 C10 84.9(2) yes
C14 C9 C10 C11 0.5(3) ?
C8 C9 C10 C11 -177.25(19) ?
C9 C10 C11 C12 -0.6(3) ?
C10 C11 C12 C13 0.0(3) ?
C11 C12 C13 C14 0.6(3) ?
C11 C12 C13 Cl 179.99(16) ?
C10 C9 C14 C13 0.1(3) ?
C8 C9 C14 C13 177.88(16) ?
C12 C13 C14 C9 -0.7(3) ?
Cl C13 C14 C9 179.93(13) ?

loop_
_cod_related_entry_id
_cod_related_entry_database
_cod_related_entry_code
1 ChemSpider 3336416
